data_7244861
loop_
_publ_author_name
'Qian, yin'
'Wang, Yi-Ming'
'Xu, Lei'
'Yao, Wanwan'
'Shao, Dong-Sheng'
'Ren, XiaoMing'

_publ_section_title
;
 Formation of Organic Ion Cocrystals, Phase Transition and Ion Conduction
;
_journal_name_full CrystEngComm
_journal_paper_doi 10.1039/D2CE00156J
_journal_year 2022
_chemical_formula_sum 'C16 H24 N6 Ni S4'
_chemical_formula_weight 487.36
_space_group_crystal_system triclinic
_space_group_IT_number 2
_space_group_name_Hall '-P 1'
_space_group_name_H-M_alt 'P -1'
_atom_sites_solution_hydrogens geom
_audit_creation_method SHELXL-2016/6
_audit_update_record
;
2021-04-12 deposited with the CCDC.	2022-04-26 downloaded from the CCDC.
;
_cell_angle_alpha 114.353(3)
_cell_angle_beta 103.978(3)
_cell_angle_gamma 100.933(3)
_cell_formula_units_Z 1
_cell_length_a 8.0311(6)
_cell_length_b 9.2690(7)
_cell_length_c 9.4907(7)
_cell_measurement_reflns_used 9871
_cell_measurement_temperature 296(2)
_cell_measurement_theta_max 40.77
_cell_measurement_theta_min 4.43
_cell_volume 590.19(8)
_computing_cell_refinement 'Bruker SAINT'
_computing_data_collection 'Bruker APEX2'
_computing_data_reduction 'Bruker SAINT'
_computing_molecular_graphics 'Bruker SHELXTL'
_computing_publication_material 'Bruker SHELXTL'
_computing_structure_refinement 'SHELXL-2016/6 (Sheldrick, 2016)'
_computing_structure_solution 'SHELXT 2014/5 (Sheldrick, 2014)'
_diffrn_ambient_temperature 296(2)
_diffrn_measured_fraction_theta_full 0.939
_diffrn_measured_fraction_theta_max 0.940
_diffrn_measurement_device_type 'Bruker APEX-II CCD'
_diffrn_measurement_method '\f and \w scans'
_diffrn_radiation_type MoK\a
_diffrn_radiation_wavelength 0.71073
_diffrn_reflns_av_R_equivalents 0.0443
_diffrn_reflns_av_unetI/netI 0.0323
_diffrn_reflns_Laue_measured_fraction_full 0.939
_diffrn_reflns_Laue_measured_fraction_max 0.940
_diffrn_reflns_limit_h_max 9
_diffrn_reflns_limit_h_min -9
_diffrn_reflns_limit_k_max 11
_diffrn_reflns_limit_k_min -11
_diffrn_reflns_limit_l_max 11
_diffrn_reflns_limit_l_min -11
_diffrn_reflns_number 10745
_diffrn_reflns_point_group_measured_fraction_full 0.939
_diffrn_reflns_point_group_measured_fraction_max 0.940
_diffrn_reflns_theta_full 25.242
_diffrn_reflns_theta_max 25.497
_diffrn_reflns_theta_min 4.428
_exptl_absorpt_coefficient_mu 1.189
_exptl_absorpt_correction_type none
_exptl_crystal_colour red
_exptl_crystal_density_diffrn 1.371
_exptl_crystal_description block
_exptl_crystal_F_000 254
_exptl_crystal_size_max 0.3
_exptl_crystal_size_mid 0.2
_exptl_crystal_size_min 0.1
_refine_diff_density_max 0.581
_refine_diff_density_min -0.555
_refine_diff_density_rms 0.071
_refine_ls_extinction_method none
_refine_ls_goodness_of_fit_ref 1.134
_refine_ls_hydrogen_treatment constr
_refine_ls_matrix_type full
_refine_ls_number_parameters 128
_refine_ls_number_reflns 2070
_refine_ls_number_restraints 0
_refine_ls_restrained_S_all 1.134
_refine_ls_R_factor_all 0.0698
_refine_ls_R_factor_gt 0.0505
_refine_ls_shift/su_max 0.000
_refine_ls_shift/su_mean 0.000
_refine_ls_structure_factor_coef Fsqd
_refine_ls_weighting_details 'w=1/[\s^2^(Fo^2^)+(0.0291P)^2^+1.0636P] where P=(Fo^2^+2Fc^2^)/3'
_refine_ls_weighting_scheme calc
_refine_ls_wR_factor_gt 0.1149
_refine_ls_wR_factor_ref 0.1294
_reflns_Friedel_coverage 0.000
_reflns_number_gt 1766
_reflns_number_total 2070
_reflns_threshold_expression 'I > 2\s(I)'
_cod_data_source_file d2ce00156j2.cif
_cod_data_source_block 1_CCDC1
_cod_database_code 7244861
_shelx_shelxl_version_number 2016/6
_shelx_space_group_comment
; 
The symmetry employed for this shelxl refinement is uniquely defined 
by the following loop, which should always be used as a source of 
symmetry information in preference to the above space-group names. 
They are only intended as comments. 
;

loop_
_space_group_symop_operation_xyz
'x, y, z'
'-x, -y, -z'

loop_
_atom_site_label
_atom_site_type_symbol
_atom_site_fract_x
_atom_site_fract_y
_atom_site_fract_z
_atom_site_U_iso_or_equiv
_atom_site_adp_type
_atom_site_occupancy
_atom_site_site_symmetry_order
_atom_site_calc_flag
_atom_site_refinement_flags_posn
_atom_site_refinement_flags_adp
_atom_site_refinement_flags_occupancy
_atom_site_disorder_assembly
_atom_site_disorder_group
Ni1 Ni 0.000000 0.000000 0.000000 0.0398(3) Uani 1 2 d S . P . .
S1 S 0.17993(13) 0.11343(12) 0.25658(11) 0.0504(3) Uani 1 1 d . . . . .
S2 S -0.04084(14) 0.23545(13) 0.03503(11) 0.0550(3) Uani 1 1 d . . . . .
N1 N 0.3704(6) 0.5157(6) 0.6468(5) 0.0831(13) Uani 1 1 d . . . . .
N2 N 0.0985(7) 0.6796(6) 0.3552(6) 0.0821(12) Uani 1 1 d . . . . .
N3 N 0.6136(4) 0.8558(4) 0.2140(4) 0.0486(7) Uani 1 1 d . . . . .
C1 C 0.2870(6) 0.4310(5) 0.5095(5) 0.0571(10) Uani 1 1 d . . . . .
C2 C 0.1829(5) 0.3206(5) 0.3389(4) 0.0459(8) Uani 1 1 d . . . . .
C3 C 0.0860(5) 0.3717(5) 0.2410(5) 0.0485(9) Uani 1 1 d . . . . .
C4 C 0.0921(6) 0.5424(6) 0.3064(5) 0.0587(10) Uani 1 1 d . . . . .
C5 C 0.4761(7) 0.8010(10) 0.2762(8) 0.096(2) Uani 1 1 d . . . . .
H5A H 0.458627 0.686233 0.249929 0.143 Uiso 1 1 calc R U . . .
H5B H 0.363397 0.811187 0.224930 0.143 Uiso 1 1 calc R U . . .
H5C H 0.516602 0.869926 0.394046 0.143 Uiso 1 1 calc R U . . .
C6 C 0.5480(10) 0.7574(9) 0.0331(7) 0.105(2) Uani 1 1 d . . . . .
H6A H 0.635530 0.796785 -0.007192 0.158 Uiso 1 1 calc R U . . .
H6B H 0.434627 0.769461 -0.013408 0.158 Uiso 1 1 calc R U . . .
H6C H 0.530837 0.641447 0.001410 0.158 Uiso 1 1 calc R U . . .
C7 C 0.6357(12) 1.0330(9) 0.2449(12) 0.127(3) Uani 1 1 d . . . . .
H7A H 0.674769 1.107013 0.361781 0.191 Uiso 1 1 calc R U . . .
H7B H 0.521597 1.038217 0.189823 0.191 Uiso 1 1 calc R U . . .
H7C H 0.724665 1.066321 0.202870 0.191 Uiso 1 1 calc R U . . .
C8 C 0.7877(8) 0.8451(13) 0.2914(10) 0.122(3) Uani 1 1 d . . . . .
H8A H 0.823051 0.906091 0.409665 0.183 Uiso 1 1 calc R U . . .
H8B H 0.877820 0.892375 0.258003 0.183 Uiso 1 1 calc R U . . .
H8C H 0.776974 0.729799 0.257602 0.183 Uiso 1 1 calc R U . . .

loop_
_atom_site_aniso_label
_atom_site_aniso_U_11
_atom_site_aniso_U_22
_atom_site_aniso_U_33
_atom_site_aniso_U_23
_atom_site_aniso_U_13
_atom_site_aniso_U_12
Ni1 0.0342(4) 0.0520(4) 0.0279(3) 0.0162(3) 0.0091(2) 0.0130(3)
S1 0.0536(6) 0.0503(6) 0.0341(5) 0.0177(4) 0.0026(4) 0.0123(4)
S2 0.0575(6) 0.0613(6) 0.0344(5) 0.0161(4) 0.0046(4) 0.0259(5)
N1 0.088(3) 0.086(3) 0.037(2) 0.017(2) 0.0046(19) 0.002(2)
N2 0.094(3) 0.067(3) 0.081(3) 0.031(2) 0.025(2) 0.037(2)
N3 0.0418(16) 0.065(2) 0.0382(15) 0.0251(15) 0.0136(13) 0.0162(14)
C1 0.057(2) 0.063(2) 0.034(2) 0.0185(18) 0.0076(17) 0.0049(19)
C2 0.0415(18) 0.049(2) 0.0357(17) 0.0132(15) 0.0158(15) 0.0056(15)
C3 0.0401(18) 0.057(2) 0.0391(18) 0.0160(17) 0.0161(15) 0.0112(16)
C4 0.061(2) 0.058(3) 0.055(2) 0.024(2) 0.018(2) 0.024(2)
C5 0.065(3) 0.173(6) 0.104(4) 0.101(5) 0.049(3) 0.051(4)
C6 0.105(5) 0.124(5) 0.053(3) 0.022(3) 0.022(3) 0.020(4)
C7 0.139(7) 0.084(4) 0.167(8) 0.056(5) 0.074(6) 0.040(4)
C8 0.056(3) 0.238(9) 0.147(6) 0.154(7) 0.040(4) 0.056(4)

loop_
_atom_type_symbol
_atom_type_description
_atom_type_scat_dispersion_real
_atom_type_scat_dispersion_imag
_atom_type_scat_source
C C 0.0033 0.0016 'International Tables Vol C Tables 4.2.6.8 and 6.1.1.4'
H H 0.0000 0.0000 'International Tables Vol C Tables 4.2.6.8 and 6.1.1.4'
N N 0.0061 0.0033 'International Tables Vol C Tables 4.2.6.8 and 6.1.1.4'
S S 0.1246 0.1234 'International Tables Vol C Tables 4.2.6.8 and 6.1.1.4'
Ni Ni 0.3393 1.1124 'International Tables Vol C Tables 4.2.6.8 and 6.1.1.4'

loop_
_geom_angle_atom_site_label_1
_geom_angle_atom_site_label_2
_geom_angle_atom_site_label_3
_geom_angle
_geom_angle_site_symmetry_1
_geom_angle_site_symmetry_3
_geom_angle_publ_flag
S2 Ni1 S2 180.0 . 2 ?
S2 Ni1 S1 91.96(4) . . ?
S2 Ni1 S1 88.04(4) 2 . ?
S2 Ni1 S1 88.04(4) . 2 ?
S2 Ni1 S1 91.96(4) 2 2 ?
S1 Ni1 S1 180.0 . 2 ?
C2 S1 Ni1 103.27(13) . . ?
C3 S2 Ni1 103.45(15) . . ?
C8 N3 C6 111.9(5) . . ?
C8 N3 C5 111.1(4) . . ?
C6 N3 C5 109.7(4) . . ?
C8 N3 C7 109.9(5) . . ?
C6 N3 C7 103.5(5) . . ?
C5 N3 C7 110.5(5) . . ?
N1 C1 C2 178.1(5) . . ?
C3 C2 C1 122.1(4) . . ?
C3 C2 S1 119.9(3) . . ?
C1 C2 S1 118.0(3) . . ?
C2 C3 C4 120.2(3) . . ?
C2 C3 S2 121.4(3) . . ?
C4 C3 S2 118.4(3) . . ?
N2 C4 C3 178.0(5) . . ?
N3 C5 H5A 109.5 . . ?
N3 C5 H5B 109.5 . . ?
H5A C5 H5B 109.5 . . ?
N3 C5 H5C 109.5 . . ?
H5A C5 H5C 109.5 . . ?
H5B C5 H5C 109.5 . . ?
N3 C6 H6A 109.5 . . ?
N3 C6 H6B 109.5 . . ?
H6A C6 H6B 109.5 . . ?
N3 C6 H6C 109.5 . . ?
H6A C6 H6C 109.5 . . ?
H6B C6 H6C 109.5 . . ?
N3 C7 H7A 109.5 . . ?
N3 C7 H7B 109.5 . . ?
H7A C7 H7B 109.5 . . ?
N3 C7 H7C 109.5 . . ?
H7A C7 H7C 109.5 . . ?
H7B C7 H7C 109.5 . . ?
N3 C8 H8A 109.5 . . ?
N3 C8 H8B 109.5 . . ?
H8A C8 H8B 109.5 . . ?
N3 C8 H8C 109.5 . . ?
H8A C8 H8C 109.5 . . ?
H8B C8 H8C 109.5 . . ?

loop_
_geom_bond_atom_site_label_1
_geom_bond_atom_site_label_2
_geom_bond_distance
_geom_bond_site_symmetry_2
_geom_bond_publ_flag
Ni1 S2 2.1695(11) . ?
Ni1 S2 2.1695(11) 2 ?
Ni1 S1 2.1762(9) . ?
Ni1 S1 2.1762(9) 2 ?
S1 C2 1.742(4) . ?
S2 C3 1.723(4) . ?
N1 C1 1.139(5) . ?
N2 C4 1.146(6) . ?
N3 C8 1.456(6) . ?
N3 C6 1.465(6) . ?
N3 C5 1.475(6) . ?
N3 C7 1.510(8) . ?
C1 C2 1.423(5) . ?
C2 C3 1.358(6) . ?
C3 C4 1.427(6) . ?
C5 H5A 0.9600 . ?
C5 H5B 0.9600 . ?
C5 H5C 0.9600 . ?
C6 H6A 0.9600 . ?
C6 H6B 0.9600 . ?
C6 H6C 0.9600 . ?
C7 H7A 0.9600 . ?
C7 H7B 0.9600 . ?
C7 H7C 0.9600 . ?
C8 H8A 0.9600 . ?
C8 H8B 0.9600 . ?
C8 H8C 0.9600 . ?
